data_2217779
loop_
_publ_author_name
'Lu, Jin-Yong'
'Shen, Wei-Zheng'
'Preut, Hans'
'Arndt, Hans-Dieter'

_publ_section_title
;
 (<i>Z</i>)-Methyl 2-methoxyimino-3-oxobutanoate
;
_journal_coeditor_code HB2698
_journal_issue 3
_journal_name_full 'Acta Crystallographica Section E'
_journal_page_first o602
_journal_paper_doi 10.1107/S1600536808004376
_journal_volume 64
_journal_year 2008
_chemical_formula_iupac 'C6 H9 N O4'
_chemical_formula_moiety 'C6 H9 N O4'
_chemical_formula_sum 'C6 H9 N O4'
_chemical_formula_weight 159.14
_chemical_name_systematic
;
(Z)-Methyl 2-methoxyimino-3-oxobutanoate
;
_space_group_IT_number 33
_symmetry_cell_setting orthorhombic
_symmetry_space_group_name_Hall 'P 2c -2n'
_symmetry_space_group_name_H-M 'P n a 21'
_atom_sites_solution_hydrogens geom
_atom_sites_solution_primary direct
_atom_sites_solution_secondary difmap
_audit_creation_method SHELXL97
_cell_angle_alpha 90.00
_cell_angle_beta 90.00
_cell_angle_gamma 90.00
_cell_formula_units_Z 4
_cell_length_a 8.3410(17)
_cell_length_b 13.410(3)
_cell_length_c 7.2900(15)
_cell_measurement_reflns_used 3104
_cell_measurement_temperature 291.0(10)
_cell_measurement_theta_max 27.5
_cell_measurement_theta_min 3.0
_cell_volume 815.4(3)
_computing_cell_refinement
;
DENZO and SCALEPACK (Otwinowski & Minor, 1997)
;
_computing_data_collection 'COLLECT (Nonius, 1998)'
_computing_data_reduction
;
DENZO and SCALEPACK (Otwinowski & Minor, 1997)
;
_computing_molecular_graphics 'SHELXTL-Plus (Sheldrick, 2008)'
_computing_publication_material
;
SHELXL97 (Sheldrick, 2008) and PLATON (Spek, 2003)
;
_computing_structure_refinement 'SHELXL97 (Sheldrick, 2008)'
_computing_structure_solution 'SHELXS97 (Sheldrick, 2008)'
_diffrn_ambient_temperature 291.0(10)
_diffrn_detector_area_resol_mean '19 vertical, 18 horizontal'
_diffrn_measured_fraction_theta_full 0.996
_diffrn_measured_fraction_theta_max 0.996
_diffrn_measurement_device_type 'Nonius KappaCCD'
_diffrn_measurement_method
;
213 frames via \w-rotation (\D\w = 1%) and two times 40 s per frame
(four sets at different \k-angles)
;
_diffrn_radiation_monochromator graphite
_diffrn_radiation_source 'fine-focus sealed tube'
_diffrn_radiation_type MoK\a
_diffrn_radiation_wavelength 0.71073
_diffrn_reflns_av_R_equivalents 0.0454
_diffrn_reflns_av_sigmaI/netI 0.0472
_diffrn_reflns_limit_h_max 10
_diffrn_reflns_limit_h_min -10
_diffrn_reflns_limit_k_max 16
_diffrn_reflns_limit_k_min -16
_diffrn_reflns_limit_l_max 9
_diffrn_reflns_limit_l_min -9
_diffrn_reflns_number 3104
_diffrn_reflns_theta_full 26.37
_diffrn_reflns_theta_max 26.37
_diffrn_reflns_theta_min 3.90
_diffrn_standards_decay_% 0
_diffrn_standards_number 0
_exptl_absorpt_coefficient_mu 0.110
_exptl_absorpt_correction_type none
_exptl_crystal_colour colourless
_exptl_crystal_density_diffrn 1.296
_exptl_crystal_density_method 'not measured'
_exptl_crystal_description cube
_exptl_crystal_F_000 336
_exptl_crystal_size_max 0.2
_exptl_crystal_size_mid 0.2
_exptl_crystal_size_min 0.2
_refine_diff_density_max 0.084
_refine_diff_density_min -0.107
_refine_ls_extinction_coef 0.087(6)
_refine_ls_extinction_expression Fc^*^=kFc[1+0.001xFc^2^\l^3^/sin(2\q)]^-1/4^
_refine_ls_extinction_method 'SHELXL97 (Sheldrick, 2008)'
_refine_ls_goodness_of_fit_ref 1.092
_refine_ls_hydrogen_treatment constr
_refine_ls_matrix_type full
_refine_ls_number_parameters 104
_refine_ls_number_reflns 899
_refine_ls_number_restraints 1
_refine_ls_restrained_S_all 1.092
_refine_ls_R_factor_all 0.0677
_refine_ls_R_factor_gt 0.0273
_refine_ls_shift/su_max 0.000
_refine_ls_shift/su_mean 0.000
_refine_ls_structure_factor_coef Fsqd
_refine_ls_weighting_details 'calc w = 1/[\s^2^(Fo^2^)+(0.0206P)^2^] where P=(Fo^2^+2Fc^2^)/3'
_refine_ls_weighting_scheme calc
_refine_ls_wR_factor_gt 0.0530
_refine_ls_wR_factor_ref 0.0570
_reflns_number_gt 536
_reflns_number_total 899
_reflns_threshold_expression I>2\s(I)
_cod_data_source_file hb2698.cif
_cod_data_source_block I
_cod_database_code 2217779
_cod_database_fobs_code 2217779

loop_
_symmetry_equiv_pos_as_xyz
'x, y, z'
'-x, -y, z+1/2'
'x+1/2, -y+1/2, z'
'-x+1/2, y+1/2, z+1/2'

loop_
_atom_site_type_symbol
_atom_site_label
_atom_site_fract_x
_atom_site_fract_y
_atom_site_fract_z
_atom_site_U_iso_or_equiv
_atom_site_adp_type
_atom_site_calc_flag
_atom_site_refinement_flags
_atom_site_occupancy
O O1 0.14686(19) 0.12432(11) 0.8457(2) 0.0633(5) Uani d . 1
O O2 0.1931(2) 0.03995(12) 0.4285(2) 0.0784(6) Uani d . 1
O O3 0.4017(2) 0.23981(12) 0.3446(3) 0.0923(7) Uani d . 1
O O4 0.4114(2) 0.03491(11) 0.6049(2) 0.0634(5) Uani d . 1
N N1 0.19750(19) 0.20788(12) 0.7495(3) 0.0536(5) Uani d . 1
C C1 0.2847(3) 0.07762(15) 0.5349(3) 0.0520(6) Uani d . 1
C C3 0.2673(2) 0.18321(15) 0.5998(3) 0.0463(5) Uani d . 1
C C5 0.3291(3) 0.26405(17) 0.4804(3) 0.0557(6) Uani d . 1
C C7 0.0702(3) 0.15466(19) 1.0136(3) 0.0749(8) Uani d . 1
H H7A 0.0349 0.0967 1.0796 0.112 Uiso calc R 1
H H7B -0.0205 0.1961 0.9857 0.112 Uiso calc R 1
H H7C 0.1449 0.1914 1.0875 0.112 Uiso calc R 1
C C8 0.4383(4) -0.06865(16) 0.5537(3) 0.0819(9) Uani d . 1
H H8A 0.5226 -0.0960 0.6279 0.123 Uiso calc R 1
H H8D 0.4683 -0.0721 0.4268 0.123 Uiso calc R 1
H H8B 0.3416 -0.1061 0.5727 0.123 Uiso calc R 1
C C9 0.3008(3) 0.37018(15) 0.5307(4) 0.0674(7) Uani d . 1
H H9A 0.3481 0.4128 0.4397 0.101 Uiso calc R 1
H H9B 0.3484 0.3836 0.6480 0.101 Uiso calc R 1
H H9D 0.1875 0.3826 0.5367 0.101 Uiso calc R 1

loop_
_atom_site_aniso_label
_atom_site_aniso_U_11
_atom_site_aniso_U_22
_atom_site_aniso_U_33
_atom_site_aniso_U_12
_atom_site_aniso_U_13
_atom_site_aniso_U_23
O1 0.0881(11) 0.0498(9) 0.0519(9) -0.0045(8) 0.0208(9) 0.0002(9)
O2 0.0868(13) 0.0657(11) 0.0828(13) 0.0028(9) -0.0205(12) -0.0202(11)
O3 0.1322(17) 0.0691(12) 0.0755(13) -0.0101(10) 0.0492(14) -0.0068(11)
O4 0.0676(10) 0.0551(9) 0.0675(10) 0.0137(8) -0.0078(9) -0.0037(9)
N1 0.0625(12) 0.0471(11) 0.0510(12) -0.0028(9) 0.0046(12) 0.0004(10)
C1 0.0601(14) 0.0494(13) 0.0467(14) -0.0018(13) 0.0041(14) -0.0023(13)
C3 0.0483(12) 0.0491(13) 0.0415(12) 0.0010(10) -0.0001(12) -0.0037(12)
C5 0.0615(16) 0.0567(15) 0.0490(14) -0.0031(12) 0.0063(13) -0.0008(13)
C7 0.0981(19) 0.0731(17) 0.0535(16) -0.0063(16) 0.0276(15) -0.0040(14)
C8 0.1075(19) 0.0597(17) 0.079(2) 0.0278(14) 0.0040(16) 0.0008(15)
C9 0.0773(15) 0.0517(14) 0.0732(17) -0.0057(13) 0.0087(13) 0.0009(15)

loop_
_atom_type_symbol
_atom_type_description
_atom_type_scat_dispersion_real
_atom_type_scat_dispersion_imag
_atom_type_scat_source
C C 0.0033 0.0016 'International Tables Vol C Tables 4.2.6.8 and 6.1.1.4'
H H 0.0000 0.0000 'International Tables Vol C Tables 4.2.6.8 and 6.1.1.4'
N N 0.0061 0.0033 'International Tables Vol C Tables 4.2.6.8 and 6.1.1.4'
O O 0.0106 0.0060 'International Tables Vol C Tables 4.2.6.8 and 6.1.1.4'

loop_
_geom_angle_atom_site_label_1
_geom_angle_atom_site_label_2
_geom_angle_atom_site_label_3
_geom_angle
N1 O1 C7 109.67(16)
C1 O4 C8 116.29(19)
C3 N1 O1 111.12(17)
O2 C1 O4 125.7(2)
O2 C1 C3 122.6(2)
O4 C1 C3 111.7(2)
N1 C3 C5 118.01(19)
N1 C3 C1 123.8(2)
C5 C3 C1 118.1(2)
O3 C5 C3 117.4(2)
O3 C5 C9 122.7(2)
C3 C5 C9 119.9(2)
O1 C7 H7A 109.5
O1 C7 H7B 109.5
H7A C7 H7B 109.5
O1 C7 H7C 109.5
H7A C7 H7C 109.5
H7B C7 H7C 109.5
O4 C8 H8A 109.5
O4 C8 H8D 109.5
H8A C8 H8D 109.5
O4 C8 H8B 109.5
H8A C8 H8B 109.5
H8D C8 H8B 109.5
C5 C9 H9A 109.5
C5 C9 H9B 109.5
H9A C9 H9B 109.5
C5 C9 H9D 109.5
H9A C9 H9D 109.5
H9B C9 H9D 109.5

loop_
_geom_bond_atom_site_label_1
_geom_bond_atom_site_label_2
_geom_bond_distance
O1 N1 1.387(2)
O1 C7 1.440(3)
O2 C1 1.200(3)
O3 C5 1.205(3)
O4 C1 1.306(3)
O4 C8 1.455(2)
N1 C3 1.281(3)
C1 C3 1.500(3)
C3 C5 1.483(3)
C5 C9 1.489(3)
C7 H7A 0.9600
C7 H7B 0.9600
C7 H7C 0.9600
C8 H8A 0.9600
C8 H8D 0.9600
C8 H8B 0.9600
C9 H9A 0.9600
C9 H9B 0.9600
C9 H9D 0.9600

loop_
_cod_related_entry_id
_cod_related_entry_database
_cod_related_entry_code
1 ChemSpider 8972338
